data_7150467
loop_
_publ_author_name
'Oddershede, Jette'
'Henriksen, Lars'
'Larsen, Sine'

_publ_section_title
;
 Relations between 77Se NMR chemical shifts of (phenylseleno)benzenes
 and their molecular structures derived from nine X-ray crystal
 structures
;
_journal_issue 6
_journal_name_full 'Organic &amp;  Biomolecular Chemistry'
_journal_page_first 1053
_journal_paper_doi 10.1039/b211130f
_journal_volume 1
_journal_year 2003
_chemical_formula_moiety 'C19 H16 O2 Se2'
_chemical_formula_sum 'C19 H16 O2 Se2'
_chemical_formula_weight 434.24
_chemical_name_common 1
_chemical_name_systematic
; 
4,6-bis(phenylseleno)-3-methoxyphenol  
;
_space_group_IT_number 14
_symmetry_cell_setting monoclinic
_symmetry_space_group_name_Hall '-P 2ybc'
_symmetry_space_group_name_H-M 'P 1 21/c 1'
_atom_sites_solution_hydrogens geom
_atom_sites_solution_primary direct
_atom_sites_solution_secondary difmap
_cell_angle_alpha 90.00
_cell_angle_beta 100.21(4)
_cell_angle_gamma 90.00
_cell_formula_units_Z 4
_cell_length_a 10.516(4)
_cell_length_b 18.569(6)
_cell_length_c 8.832(4)
_cell_measurement_reflns_used 20
_cell_measurement_temperature 122.0(5)
_cell_measurement_theta_max 42.22
_cell_measurement_theta_min 40.20
_cell_volume 1697.3(12)
_computing_cell_refinement 'CAD4 Express (1994)'
_computing_data_collection 'CAD4 Express (1994)'
_computing_data_reduction 'DREADD (Blessing 1987)'
_computing_molecular_graphics 'ORTEPII (Johnson, 1976)'
_computing_publication_material 'SHELXL-97 (Sheldrick, 1997)'
_computing_structure_refinement 'SHELXL-97 (Sheldrick, 1997)'
_computing_structure_solution 'SHELXS-97 (Sheldrick, 1990)'
_diffrn_ambient_temperature 122.0(5)
_diffrn_measured_fraction_theta_full 0.998
_diffrn_measured_fraction_theta_max 0.998
_diffrn_measurement_device_type 'Enraf-Nonius CAD4'
_diffrn_measurement_method \w--2\q
_diffrn_radiation_monochromator graphite
_diffrn_radiation_source 'fine-focus sealed tube'
_diffrn_radiation_type Cu-Ka
_diffrn_radiation_wavelength 1.54180
_diffrn_reflns_av_R_equivalents 0.0232
_diffrn_reflns_av_sigmaI/netI 0.0123
_diffrn_reflns_limit_h_max 12
_diffrn_reflns_limit_h_min -13
_diffrn_reflns_limit_k_max 23
_diffrn_reflns_limit_k_min 0
_diffrn_reflns_limit_l_max 11
_diffrn_reflns_limit_l_min 0
_diffrn_reflns_number 7508
_diffrn_reflns_theta_full 74.90
_diffrn_reflns_theta_max 74.90
_diffrn_reflns_theta_min 4.27
_diffrn_standards_decay_% 1.3
_diffrn_standards_interval_time 167
_diffrn_standards_number 5
_exptl_absorpt_coefficient_mu 5.497
_exptl_absorpt_correction_T_max 0.214
_exptl_absorpt_correction_T_min 0.029
_exptl_absorpt_correction_type integration
_exptl_absorpt_process_details '(DeTitta, 1985)'
_exptl_crystal_colour colourless
_exptl_crystal_density_diffrn 1.699
_exptl_crystal_density_method 'not measured'
_exptl_crystal_description 'thin plate'
_exptl_crystal_F_000 856
_exptl_crystal_size_max 0.24
_exptl_crystal_size_mid 0.12
_exptl_crystal_size_min 0.03
_refine_diff_density_max 0.500
_refine_diff_density_min -0.980
_refine_diff_density_rms 0.069
_refine_ls_extinction_coef 0.00274(14)
_refine_ls_extinction_expression Fc^*^=kFc[1+0.001xFc^2^\l^3^/sin(2\q)]^-1/4^
_refine_ls_extinction_method SHELXL
_refine_ls_goodness_of_fit_ref 1.076
_refine_ls_hydrogen_treatment mixed
_refine_ls_matrix_type full
_refine_ls_number_parameters 211
_refine_ls_number_reflns 3478
_refine_ls_number_restraints 0
_refine_ls_restrained_S_all 1.076
_refine_ls_R_factor_all 0.0325
_refine_ls_R_factor_gt 0.0307
_refine_ls_shift/su_max 0.001
_refine_ls_shift/su_mean 0.000
_refine_ls_structure_factor_coef Fsqd
_refine_ls_weighting_details 'calc w=1/[\s^2^(Fo^2^)+(0.0407P)^2^+1.6682P] where P=(Fo^2^+2Fc^2^)/3'
_refine_ls_weighting_scheme calc
_refine_ls_wR_factor_gt 0.0787
_refine_ls_wR_factor_ref 0.0804
_reflns_number_gt 3288
_reflns_number_total 3478
_reflns_threshold_expression >2sigma(I)
_cod_data_source_file b211130f.txt
_cod_data_source_block 1
_cod_original_cell_volume 1697.5(12)
_cod_original_sg_symbol_H-M 'P 21/c'
_cod_database_code 7150467

loop_
_symmetry_equiv_pos_as_xyz
'x, y, z'
'-x, y+1/2, -z+1/2'
'-x, -y, -z'
'x, -y-1/2, z-1/2'

loop_
_atom_site_label
_atom_site_type_symbol
_atom_site_fract_x
_atom_site_fract_y
_atom_site_fract_z
_atom_site_U_iso_or_equiv
_atom_site_adp_type
_atom_site_occupancy
_atom_site_symmetry_multiplicity
_atom_site_calc_flag
_atom_site_refinement_flags
_atom_site_disorder_assembly
_atom_site_disorder_group
Se1 Se 0.38324(3) 0.520544(19) 0.17392(3) 0.04727(12) Uani 1 1 d . . .
Se2 Se 0.84404(2) 0.627419(19) 0.56597(3) 0.04416(12) Uani 1 1 d . . .
C1 C 0.4648(2) 0.57163(16) 0.3530(3) 0.0413(6) Uani 1 1 d . . .
C2 C 0.3938(2) 0.59253(17) 0.4647(3) 0.0429(6) Uani 1 1 d . . .
C3 C 0.4547(2) 0.62600(16) 0.5999(3) 0.0422(6) Uani 1 1 d . . .
H3 H 0.4055 0.6412 0.6745 0.051 Uiso 1 1 calc R . .
C4 C 0.5870(2) 0.63688(15) 0.6249(3) 0.0387(6) Uani 1 1 d . . .
C5 C 0.6606(2) 0.61438(15) 0.5150(3) 0.0380(6) Uani 1 1 d . . .
C6 C 0.5982(2) 0.58233(16) 0.3806(3) 0.0398(6) Uani 1 1 d . . .
H6 H 0.6472 0.5673 0.3056 0.048 Uiso 1 1 calc R . .
C11 C 0.3076(2) 0.59839(19) 0.0443(3) 0.0466(7) Uani 1 1 d . . .
C21 C 0.8872(2) 0.61939(16) 0.3632(3) 0.0384(6) Uani 1 1 d . . .
O2 O 0.26344(17) 0.58308(14) 0.4495(2) 0.0539(6) Uani 1 1 d . . .
H2 H 0.2372 0.5572 0.3722 0.081 Uiso 1 1 calc R . .
O4 O 0.65498(16) 0.66849(12) 0.75417(19) 0.0437(5) Uani 1 1 d . . .
C7 C 0.5832(3) 0.6910(2) 0.8706(3) 0.0545(8) Uani 1 1 d . . .
H71 H 0.5392 0.6494 0.9058 0.065 Uiso 1 1 calc R . .
H72 H 0.5190 0.7272 0.8274 0.065 Uiso 1 1 calc R . .
H73 H 0.6425 0.7119 0.9577 0.065 Uiso 1 1 calc R . .
C12 C 0.3014(3) 0.6693(2) 0.0921(3) 0.0519(8) Uani 1 1 d . . .
H12 H 0.3404 0.6828 0.1934 0.062 Uiso 1 1 calc R . .
C13 C 0.2379(3) 0.7205(2) -0.0086(3) 0.0559(8) Uani 1 1 d . . .
H13 H 0.2344 0.7691 0.0243 0.067 Uiso 1 1 calc R . .
C14 C 0.1793(3) 0.7014(2) -0.1574(3) 0.0578(9) Uani 1 1 d . . .
H14 H 0.1349 0.7364 -0.2254 0.069 Uiso 1 1 calc R . .
C15 C 0.1869(3) 0.6308(2) -0.2045(3) 0.0575(9) Uani 1 1 d . . .
H15 H 0.1475 0.6174 -0.3059 0.069 Uiso 1 1 calc R . .
C16 C 0.2509(2) 0.5794(2) -0.1064(3) 0.0516(8) Uani 1 1 d . . .
H16 H 0.2565 0.5312 -0.1408 0.062 Uiso 1 1 calc R . .
C22 C 0.8691(3) 0.6767(2) 0.2624(3) 0.0542(7) Uani 1 1 d . . .
H22 H 0.8292 0.7195 0.2898 0.065 Uiso 1 1 calc R . .
C23 C 0.9090(4) 0.6720(2) 0.1204(4) 0.0612(8) Uani 1 1 d . . .
H23 H 0.8957 0.7115 0.0511 0.073 Uiso 1 1 calc R . .
C24 C 0.9674(3) 0.61061(19) 0.0803(3) 0.0508(7) Uani 1 1 d . . .
H24 H 0.9942 0.6075 -0.0167 0.061 Uiso 1 1 calc R . .
C25 C 0.9868(3) 0.5541(2) 0.1802(4) 0.0578(8) Uani 1 1 d . . .
H25 H 1.0285 0.5119 0.1530 0.069 Uiso 1 1 calc R . .
C26 C 0.9461(3) 0.55773(19) 0.3222(3) 0.0528(7) Uani 1 1 d . . .
H26 H 0.9589 0.5178 0.3904 0.063 Uiso 1 1 calc R . .

loop_
_atom_site_aniso_label
_atom_site_aniso_U_11
_atom_site_aniso_U_22
_atom_site_aniso_U_33
_atom_site_aniso_U_23
_atom_site_aniso_U_13
_atom_site_aniso_U_12
Se1 0.03401(16) 0.0810(2) 0.02664(16) -0.02316(13) 0.00482(11) -0.01109(13)
Se2 0.02477(15) 0.0827(2) 0.02560(16) -0.01529(12) 0.00621(10) -0.01266(12)
C1 0.0299(11) 0.0709(17) 0.0238(11) -0.0152(11) 0.0068(9) -0.0090(11)
C2 0.0257(11) 0.0763(19) 0.0280(12) -0.0161(12) 0.0084(9) -0.0118(11)
C3 0.0293(12) 0.0744(18) 0.0250(12) -0.0183(11) 0.0106(9) -0.0113(11)
C4 0.0299(11) 0.0660(16) 0.0212(11) -0.0146(11) 0.0075(9) -0.0114(11)
C5 0.0251(11) 0.0652(16) 0.0248(11) -0.0112(11) 0.0078(9) -0.0090(10)
C6 0.0288(11) 0.0684(17) 0.0238(11) -0.0151(11) 0.0089(9) -0.0077(11)
C11 0.0267(11) 0.093(2) 0.0215(11) -0.0169(13) 0.0084(9) -0.0161(13)
C21 0.0196(10) 0.0696(17) 0.0267(12) -0.0131(11) 0.0059(8) -0.0093(10)
O2 0.0260(8) 0.1019(17) 0.0353(10) -0.0293(10) 0.0097(7) -0.0171(9)
O4 0.0302(8) 0.0786(13) 0.0241(8) -0.0210(8) 0.0094(7) -0.0162(8)
C7 0.0396(14) 0.097(2) 0.0302(13) -0.0314(14) 0.0143(11) -0.0189(15)
C12 0.0435(14) 0.091(2) 0.0219(12) -0.0122(13) 0.0067(10) -0.0169(15)
C13 0.0488(16) 0.090(2) 0.0302(14) -0.0040(14) 0.0122(12) -0.0133(16)
C14 0.0357(14) 0.115(3) 0.0252(13) 0.0001(15) 0.0111(10) -0.0094(16)
C15 0.0255(12) 0.126(3) 0.0222(12) -0.0162(15) 0.0075(10) -0.0141(15)
C16 0.0245(11) 0.106(2) 0.0259(12) -0.0247(14) 0.0089(9) -0.0133(13)
C22 0.0523(17) 0.076(2) 0.0372(15) -0.0043(14) 0.0154(12) 0.0106(15)
C23 0.066(2) 0.082(2) 0.0391(16) -0.0009(15) 0.0199(14) -0.0009(17)
C24 0.0337(13) 0.087(2) 0.0354(14) -0.0176(14) 0.0170(11) -0.0164(13)
C25 0.0508(17) 0.084(2) 0.0396(16) -0.0246(16) 0.0112(13) 0.0059(16)
C26 0.0573(17) 0.0680(19) 0.0330(14) -0.0133(13) 0.0079(12) -0.0012(15)

loop_
_atom_type_symbol
_atom_type_description
_atom_type_scat_dispersion_real
_atom_type_scat_dispersion_imag
_atom_type_scat_source
Se Se -0.7943 1.1372 'International Tables Vol C Tables 4.2.6.8 and 6.1.1.4'
C C 0.0181 0.0091 'International Tables Vol C Tables 4.2.6.8 and 6.1.1.4'
O O 0.0492 0.0322 'International Tables Vol C Tables 4.2.6.8 and 6.1.1.4'
H H 0.0000 0.0000 'International Tables Vol C Tables 4.2.6.8 and 6.1.1.4'

loop_
_geom_angle_atom_site_label_1
_geom_angle_atom_site_label_2
_geom_angle_atom_site_label_3
_geom_angle
_geom_angle_site_symmetry_1
_geom_angle_site_symmetry_3
_geom_angle_publ_flag
C1 Se1 C11 101.36(13) . . ?
C5 Se2 C21 99.50(10) . . ?
C2 C1 C6 119.0(2) . . ?
C2 C1 Se1 120.38(18) . . ?
C6 C1 Se1 120.31(18) . . ?
O2 C2 C1 123.3(2) . . ?
O2 C2 C3 116.2(2) . . ?
C1 C2 C3 120.5(2) . . ?
C4 C3 C2 119.8(2) . . ?
C4 C3 H3 120.1 . . ?
C2 C3 H3 120.1 . . ?
O4 C4 C3 123.9(2) . . ?
O4 C4 C5 115.7(2) . . ?
C3 C4 C5 120.4(2) . . ?
C6 C5 C4 119.0(2) . . ?
C6 C5 Se2 124.01(18) . . ?
C4 C5 Se2 117.00(17) . . ?
C5 C6 C1 121.3(2) . . ?
C5 C6 H6 119.4 . . ?
C1 C6 H6 119.4 . . ?
C12 C11 C16 119.5(3) . . ?
C12 C11 Se1 124.6(2) . . ?
C16 C11 Se1 115.8(3) . . ?
C22 C21 C26 119.2(2) . . ?
C22 C21 Se2 120.8(2) . . ?
C26 C21 Se2 119.9(2) . . ?
C2 O2 H2 109.5 . . ?
C4 O4 C7 117.22(19) . . ?
O4 C7 H71 109.5 . . ?
O4 C7 H72 109.5 . . ?
H71 C7 H72 109.5 . . ?
O4 C7 H73 109.5 . . ?
H71 C7 H73 109.5 . . ?
H72 C7 H73 109.5 . . ?
C11 C12 C13 119.9(3) . . ?
C11 C12 H12 120.1 . . ?
C13 C12 H12 120.1 . . ?
C12 C13 C14 120.7(4) . . ?
C12 C13 H13 119.6 . . ?
C14 C13 H13 119.6 . . ?
C15 C14 C13 119.1(3) . . ?
C15 C14 H14 120.5 . . ?
C13 C14 H14 120.5 . . ?
C16 C15 C14 120.9(3) . . ?
C16 C15 H15 119.5 . . ?
C14 C15 H15 119.5 . . ?
C15 C16 C11 119.9(3) . . ?
C15 C16 H16 120.1 . . ?
C11 C16 H16 120.1 . . ?
C21 C22 C23 120.2(3) . . ?
C21 C22 H22 119.9 . . ?
C23 C22 H22 119.9 . . ?
C24 C23 C22 120.3(3) . . ?
C24 C23 H23 119.8 . . ?
C22 C23 H23 119.8 . . ?
C25 C24 C23 119.7(3) . . ?
C25 C24 H24 120.2 . . ?
C23 C24 H24 120.2 . . ?
C24 C25 C26 120.7(3) . . ?
C24 C25 H25 119.7 . . ?
C26 C25 H25 119.7 . . ?
C21 C26 C25 119.9(3) . . ?
C21 C26 H26 120.0 . . ?
C25 C26 H26 120.0 . . ?

loop_
_geom_bond_atom_site_label_1
_geom_bond_atom_site_label_2
_geom_bond_distance
_geom_bond_site_symmetry_2
_geom_bond_publ_flag
Se1 C1 1.912(2) . ?
Se1 C11 1.926(3) . ?
Se2 C5 1.917(2) . ?
Se2 C21 1.930(3) . ?
C1 C2 1.394(3) . ?
C1 C6 1.395(3) . ?
C2 O2 1.365(3) . ?
C2 C3 1.397(3) . ?
C3 C4 1.384(3) . ?
C3 H3 0.9500 . ?
C4 O4 1.367(3) . ?
C4 C5 1.408(3) . ?
C5 C6 1.385(3) . ?
C6 H6 0.9500 . ?
C11 C12 1.388(5) . ?
C11 C16 1.403(3) . ?
C21 C22 1.379(4) . ?
C21 C26 1.380(4) . ?
O2 H2 0.8400 . ?
O4 C7 1.442(3) . ?
C7 H71 0.9800 . ?
C7 H72 0.9800 . ?
C7 H73 0.9800 . ?
C12 C13 1.389(5) . ?
C12 H12 0.9500 . ?
C13 C14 1.395(4) . ?
C13 H13 0.9500 . ?
C14 C15 1.382(5) . ?
C14 H14 0.9500 . ?
C15 C16 1.382(5) . ?
C15 H15 0.9500 . ?
C16 H16 0.9500 . ?
C22 C23 1.395(4) . ?
C22 H22 0.9500 . ?
C23 C24 1.370(5) . ?
C23 H23 0.9500 . ?
C24 C25 1.363(5) . ?
C24 H24 0.9500 . ?
C25 C26 1.397(4) . ?
C25 H25 0.9500 . ?
C26 H26 0.9500 . ?

loop_
_cod_related_entry_id
_cod_related_entry_database
_cod_related_entry_code
1 ChemSpider 9308956
